data_9000358
loop_
_publ_author_name
'Smyth, J. R.'

_publ_section_title
;
 An orthopyroxene structure up to 850 C
 T = 850 C
;
_journal_name_full 'American Mineralogist'
_journal_page_first 636
_journal_page_last 648
_journal_volume 58
_journal_year 1973
_chemical_formula_sum 'Ca0.032 Fe0.65 Mg1.318 O6 Si2'
_chemical_name_mineral Ferrosilite
_space_group_IT_number 61
_symmetry_space_group_name_Hall '-P 2ac 2ab'
_symmetry_space_group_name_H-M 'P b c a'
_cell_angle_alpha 90
_cell_angle_beta 90
_cell_angle_gamma 90
_cell_length_a 18.546
_cell_length_b 9.081
_cell_length_c 5.298
_cell_formula_units_Z 8
_cell_volume 892.269
_database_code_amcsd 0000367
_diffrn_ambient_temperature 1123.15
_exptl_crystal_density_diffrn 3.302
_cod_original_formula_sum 'Mg1.318 Fe.65 Ca.032 Si2 O6'
_cod_database_code 9000358

loop_
_space_group_symop_operation_xyz
x,y,z
x,1/2-y,1/2+z
-x,1/2+y,1/2-z
1/2-x,1/2+y,z
1/2+x,1/2-y,-z
1/2+x,y,1/2-z
1/2-x,-y,1/2+z
-x,-y,-z

loop_
_atom_site_aniso_label
_atom_site_aniso_U_11
_atom_site_aniso_U_22
_atom_site_aniso_U_33
_atom_site_aniso_U_12
_atom_site_aniso_U_13
_atom_site_aniso_U_23
Mg1 0.00767 0.03848 0.02614 -0.00264 -0.00418 0.00141
Fe1 0.00767 0.03848 0.02614 -0.00264 -0.00418 0.00141
Fe2 0.02893 0.05172 0.03302 -0.00205 -0.01249 0.00405
Mg2 0.02893 0.05172 0.03302 -0.00205 -0.01249 0.00405
Ca2 0.02893 0.05172 0.03302 -0.00205 -0.01249 0.00405
Sia 0.01655 0.03534 0.01917 0.00085 -0.00299 -0.00058
Sib 0.01324 0.03467 0.02248 0.00555 -0.00005 0.00202
O1b 0.05245 0.06480 0.03295 0.01237 -0.01931 0.00417

loop_
_atom_site_label
_atom_site_fract_x
_atom_site_fract_y
_atom_site_fract_z
_atom_site_occupancy
_atom_site_U_iso_or_equiv
Mg1 0.37460 0.65140 0.89190 0.49300 ?
Fe1 0.37460 0.65140 0.89190 0.50700 ?
Fe2 0.37670 0.48560 0.39050 0.14300 ?
Mg2 0.37670 0.48560 0.39050 0.82500 ?
Ca2 0.37670 0.48560 0.39050 0.03200 ?
Sia 0.27200 0.33890 0.06440 1.00000 ?
Sib 0.47500 0.33720 0.77840 1.00000 ?
O1a 0.18410 0.33740 0.05500 1.00000 0.05281
O2a 0.31260 0.49500 0.07730 1.00000 0.03964
O3a 0.29870 0.23940 -0.17240 1.00000 0.03939
O1b 0.56210 0.34100 0.77460 1.00000 ?
O2b 0.43480 0.48440 0.71330 1.00000 0.03901
O3b 0.45040 0.22280 0.55290 1.00000 0.04420

loop_
_cod_related_entry_id
_cod_related_entry_database
_cod_related_entry_code
1 AMCSD 0000367
